data_4034716
loop_
_publ_author_name
'Guo, Lin-E'
'Hong, Yuan'
'Zhang, Shu-Ying'
'Zhang, Miao'
'Yan, Xiao-Sheng'
'Cao, Jin-Lian'
'Li, Zhao'
'James, Tony D.'
'Jiang, Yun-Bao'

_publ_section_title
;
 Proline-Based Boronic Acid Receptors for Chiral Recognition of Glucose.
;
_journal_issue 24
_journal_name_full 'The Journal of organic chemistry'
_journal_page_first 15128
_journal_page_last 15135
_journal_paper_doi 10.1021/acs.joc.8b02425
_journal_volume 83
_journal_year 2018
_chemical_absolute_configuration rmad
_chemical_formula_moiety 'C18 H16 Br2 N2 O2'
_chemical_formula_sum 'C18 H16 Br2 N2 O2'
_chemical_formula_weight 452.15
_space_group_IT_number 19
_space_group_name_Hall 'P 2ac 2ab'
_space_group_name_H-M_alt 'P 21 21 21'
_symmetry_cell_setting orthorhombic
_symmetry_space_group_name_H-M 'P 21 21 21'
_atom_sites_solution_hydrogens geom
_atom_sites_solution_primary direct
_atom_sites_solution_secondary difmap
_audit_creation_method SHELXL-97
_cell_angle_alpha 90.00
_cell_angle_beta 90.00
_cell_angle_gamma 90.00
_cell_formula_units_Z 4
_cell_length_a 6.9849(2)
_cell_length_b 13.9288(4)
_cell_length_c 18.0990(6)
_cell_measurement_reflns_used 2785
_cell_measurement_temperature 100(2)
_cell_measurement_theta_max 73.7510
_cell_measurement_theta_min 4.0320
_cell_volume 1760.87(9)
_computing_structure_refinement 'SHELXL-97 (Sheldrick, 1997)'
_computing_structure_solution 'SHELXS-97 (Sheldrick, 1990)'
_diffrn_ambient_temperature 100(2)
_diffrn_measured_fraction_theta_full 0.977
_diffrn_measured_fraction_theta_max 0.978
_diffrn_measurement_device_type 'SuperNova, Dual, Cu at zero, Atlas'
_diffrn_radiation_monochromator graphite
_diffrn_radiation_source 'fine-focus sealed tube'
_diffrn_radiation_type CuK\a
_diffrn_radiation_wavelength 1.54178
_diffrn_reflns_av_R_equivalents 0.0203
_diffrn_reflns_av_sigmaI/netI 0.0297
_diffrn_reflns_limit_h_max 8
_diffrn_reflns_limit_h_min -5
_diffrn_reflns_limit_k_max 17
_diffrn_reflns_limit_k_min -14
_diffrn_reflns_limit_l_max 22
_diffrn_reflns_limit_l_min -21
_diffrn_reflns_number 4422
_diffrn_reflns_theta_full 73.69
_diffrn_reflns_theta_max 73.69
_diffrn_reflns_theta_min 4.00
_exptl_absorpt_coefficient_mu 5.948
_exptl_absorpt_correction_T_max 1.00000
_exptl_absorpt_correction_T_min 0.64253
_exptl_absorpt_correction_type multi-scan
_exptl_absorpt_process_details
;
CrysAlisPro, Agilent Technologies,
Version 1.171.37.35 (release 13-08-2014 CrysAlis171 .NET)
(compiled Aug 13 2014,18:06:01)
Empirical absorption correction using spherical harmonics,
 implemented in SCALE3 ABSPACK scaling algorithm.
;
_exptl_crystal_colour colorless
_exptl_crystal_density_diffrn 1.706
_exptl_crystal_density_method 'not measured'
_exptl_crystal_description block
_exptl_crystal_F_000 896
_exptl_crystal_size_max 0.32
_exptl_crystal_size_mid 0.25
_exptl_crystal_size_min 0.21
_refine_diff_density_max 2.257
_refine_diff_density_min -0.793
_refine_diff_density_rms 0.105
_refine_ls_abs_structure_details 'Flack H D (1983), Acta Cryst. A39, 876-881'
_refine_ls_abs_structure_Flack -0.04(3)
_refine_ls_extinction_method none
_refine_ls_goodness_of_fit_ref 1.058
_refine_ls_hydrogen_treatment mixed
_refine_ls_matrix_type full
_refine_ls_number_parameters 217
_refine_ls_number_reflns 3033
_refine_ls_number_restraints 0
_refine_ls_restrained_S_all 1.058
_refine_ls_R_factor_all 0.0462
_refine_ls_R_factor_gt 0.0435
_refine_ls_shift/su_max 0.002
_refine_ls_shift/su_mean 0.000
_refine_ls_structure_factor_coef Fsqd
_refine_ls_weighting_details 'calc w=1/[\s^2^(Fo^2^)+(0.0678P)^2^+3.0989P] where P=(Fo^2^+2Fc^2^)/3'
_refine_ls_weighting_scheme calc
_refine_ls_wR_factor_gt 0.1133
_refine_ls_wR_factor_ref 0.1167
_reflns_number_gt 2883
_reflns_number_total 3033
_reflns_threshold_expression >2sigma(I)
_cod_data_source_file jo8b02425_si_002.cif
_cod_data_source_block p
_cod_original_sg_symbol_H-M P2(1)2(1)2(1)
_cod_database_code 4034716

loop_
_symmetry_equiv_pos_as_xyz
'x, y, z'
'-x+1/2, -y, z+1/2'
'-x, y+1/2, -z+1/2'
'x+1/2, -y+1/2, -z'

loop_
_atom_site_label
_atom_site_type_symbol
_atom_site_fract_x
_atom_site_fract_y
_atom_site_fract_z
_atom_site_U_iso_or_equiv
_atom_site_adp_type
_atom_site_occupancy
_atom_site_symmetry_multiplicity
_atom_site_calc_flag
_atom_site_refinement_flags
Br1 Br 0.22045(9) 0.88326(6) 0.25863(3) 0.0458(2) Uani 1 1 d .
Br2 Br 0.67353(11) 0.25689(4) -0.18208(4) 0.0484(2) Uani 1 1 d .
O2 O 0.7019(5) 0.6246(2) -0.03870(19) 0.0257(7) Uani 1 1 d .
C7 C 0.8256(7) 0.7204(3) 0.0993(3) 0.0220(10) Uani 1 1 d .
C13 C 0.7238(7) 0.4571(3) -0.0154(3) 0.0212(9) Uani 1 1 d .
O1 O 0.6974(6) 0.6739(2) 0.1277(2) 0.0315(8) Uani 1 1 d .
C12 C 0.7899(8) 0.5595(3) -0.0073(2) 0.0203(9) Uani 1 1 d .
C15 C 0.6534(8) 0.3201(3) -0.0897(3) 0.0288(11) Uani 1 1 d .
C9 C 1.1663(8) 0.6598(3) 0.1078(3) 0.0294(11) Uani 1 1 d .
H9A H 1.2587 0.7110 0.1011 0.035 Uiso 1 1 calc R
H9B H 1.1278 0.6580 0.1593 0.035 Uiso 1 1 calc R
C6 C 0.5577(8) 0.8544(4) 0.1784(3) 0.0268(10) Uani 1 1 d .
H6A H 0.5093 0.7927 0.1723 0.032 Uiso 1 1 calc R
C18 C 0.6466(8) 0.4105(3) 0.0460(3) 0.0258(10) Uani 1 1 d .
H18A H 0.6480 0.4402 0.0920 0.031 Uiso 1 1 calc R
C5 C 0.7324(7) 0.8819(3) 0.1464(3) 0.0246(10) Uani 1 1 d .
C1 C 0.4612(8) 0.9223(4) 0.2189(3) 0.0305(11) Uani 1 1 d .
C14 C 0.7291(8) 0.4117(3) -0.0835(3) 0.0259(10) Uani 1 1 d .
H14A H 0.7826 0.4421 -0.1244 0.031 Uiso 1 1 calc R
N1 N 0.8447(6) 0.8186(3) 0.1045(2) 0.0237(8) Uani 1 1 d .
H1A H 0.9357 0.8440 0.0791 0.028 Uiso 1 1 calc R
C4 C 0.7963(9) 0.9753(3) 0.1550(3) 0.0324(11) Uani 1 1 d .
H4A H 0.9100 0.9941 0.1325 0.039 Uiso 1 1 calc R
C11 C 1.0740(7) 0.5037(3) 0.0666(3) 0.0233(10) Uani 1 1 d .
H11A H 1.1024 0.4540 0.0307 0.028 Uiso 1 1 calc R
H11B H 1.0222 0.4744 0.1109 0.028 Uiso 1 1 calc R
N2 N 0.9405(6) 0.5763(3) 0.0358(2) 0.0196(8) Uani 1 1 d .
C17 C 0.5676(8) 0.3195(4) 0.0380(3) 0.0309(12) Uani 1 1 d .
H17A H 0.5130 0.2890 0.0785 0.037 Uiso 1 1 calc R
C3 C 0.6930(9) 1.0412(4) 0.1966(3) 0.0358(12) Uani 1 1 d .
H3A H 0.7387 1.1035 0.2020 0.043 Uiso 1 1 calc R
C10 C 1.2502(8) 0.5634(4) 0.0839(3) 0.0295(11) Uani 1 1 d .
H10A H 1.3306 0.5706 0.0405 0.035 Uiso 1 1 calc R
H10B H 1.3247 0.5346 0.1233 0.035 Uiso 1 1 calc R
C16 C 0.5696(8) 0.2737(3) -0.0302(3) 0.0307(12) Uani 1 1 d .
H16A H 0.5157 0.2131 -0.0358 0.037 Uiso 1 1 calc R
C8 C 0.9923(7) 0.6741(3) 0.0573(3) 0.0213(10) Uani 1 1 d .
H8A H 1.0267 0.7125 0.0139 0.026 Uiso 1 1 calc R
C2 C 0.5235(9) 1.0151(4) 0.2299(3) 0.0379(14) Uani 1 1 d .
H2A H 0.4541 1.0582 0.2585 0.045 Uiso 1 1 calc R

loop_
_atom_site_aniso_label
_atom_site_aniso_U_11
_atom_site_aniso_U_22
_atom_site_aniso_U_33
_atom_site_aniso_U_23
_atom_site_aniso_U_13
_atom_site_aniso_U_12
Br1 0.0304(3) 0.0745(5) 0.0326(3) -0.0133(3) 0.0070(2) 0.0033(3)
Br2 0.0633(5) 0.0384(3) 0.0434(3) -0.0219(3) -0.0132(3) 0.0037(3)
O2 0.0278(17) 0.0160(13) 0.0335(17) 0.0021(13) -0.0051(15) 0.0005(15)
C7 0.019(2) 0.0188(19) 0.028(2) 0.0005(17) 0.000(2) -0.0048(19)
C13 0.023(2) 0.0140(19) 0.027(2) -0.0010(17) -0.001(2) 0.0035(19)
O1 0.0317(19) 0.0253(16) 0.0374(19) -0.0050(14) 0.0075(17) -0.0060(17)
C12 0.023(2) 0.0140(18) 0.024(2) -0.0021(16) 0.002(2) 0.0008(19)
C15 0.031(3) 0.021(2) 0.034(3) -0.0087(19) -0.008(2) 0.005(2)
C9 0.026(3) 0.027(2) 0.035(3) -0.001(2) -0.008(2) -0.001(2)
C6 0.026(2) 0.032(2) 0.023(2) -0.003(2) 0.000(2) 0.002(2)
C18 0.026(2) 0.022(2) 0.029(2) -0.0028(18) 0.006(2) 0.003(2)
C5 0.028(2) 0.022(2) 0.024(2) -0.0033(18) -0.0041(19) 0.004(2)
C1 0.025(2) 0.043(3) 0.023(2) -0.005(2) -0.002(2) 0.010(2)
C14 0.028(2) 0.023(2) 0.026(2) 0.0006(18) -0.001(2) 0.006(2)
N1 0.029(2) 0.0134(15) 0.028(2) -0.0038(15) 0.0017(18) -0.0008(17)
C4 0.035(3) 0.023(2) 0.040(3) -0.006(2) -0.001(3) 0.001(2)
C11 0.020(2) 0.017(2) 0.033(3) 0.0047(19) 0.000(2) 0.0011(19)
N2 0.0209(19) 0.0115(16) 0.0262(19) 0.0000(14) -0.0021(16) 0.0002(15)
C17 0.025(3) 0.022(2) 0.046(3) 0.005(2) 0.009(2) -0.005(2)
C3 0.038(3) 0.032(2) 0.037(3) -0.009(2) -0.006(3) 0.005(3)
C10 0.028(3) 0.027(2) 0.034(3) 0.003(2) -0.003(2) 0.002(2)
C16 0.022(2) 0.015(2) 0.056(3) -0.003(2) -0.006(2) -0.0019(18)
C8 0.019(2) 0.0136(19) 0.032(2) -0.0003(18) -0.003(2) -0.0023(19)
C2 0.040(3) 0.040(3) 0.033(3) -0.017(2) -0.009(3) 0.020(3)

loop_
_atom_type_symbol
_atom_type_description
_atom_type_scat_dispersion_real
_atom_type_scat_dispersion_imag
_atom_type_scat_source
C C 0.0181 0.0091 'International Tables Vol C Tables 4.2.6.8 and 6.1.1.4'
H H 0.0000 0.0000 'International Tables Vol C Tables 4.2.6.8 and 6.1.1.4'
N N 0.0311 0.0180 'International Tables Vol C Tables 4.2.6.8 and 6.1.1.4'
O O 0.0492 0.0322 'International Tables Vol C Tables 4.2.6.8 and 6.1.1.4'
Br Br -0.6763 1.2805 'International Tables Vol C Tables 4.2.6.8 and 6.1.1.4'

loop_
_geom_angle_atom_site_label_1
_geom_angle_atom_site_label_2
_geom_angle_atom_site_label_3
_geom_angle
O1 C7 N1 124.7(5)
O1 C7 C8 123.0(4)
N1 C7 C8 112.2(4)
C14 C13 C18 120.4(4)
C14 C13 C12 120.7(4)
C18 C13 C12 118.8(4)
O2 C12 N2 122.4(4)
O2 C12 C13 119.8(4)
N2 C12 C13 117.8(4)
C16 C15 C14 121.9(5)
C16 C15 Br2 120.1(4)
C14 C15 Br2 118.0(4)
C10 C9 C8 104.5(4)
C1 C6 C5 117.3(5)
C17 C18 C13 119.6(5)
C4 C5 C6 119.4(5)
C4 C5 N1 118.1(5)
C6 C5 N1 122.5(4)
C6 C1 C2 124.6(5)
C6 C1 Br1 116.0(4)
C2 C1 Br1 119.4(4)
C15 C14 C13 118.8(5)
C7 N1 C5 127.4(4)
C5 C4 C3 120.9(5)
N2 C11 C10 102.3(4)
C12 N2 C8 121.0(4)
C12 N2 C11 126.7(4)
C8 N2 C11 112.3(4)
C16 C17 C18 120.5(5)
C2 C3 C4 120.6(5)
C11 C10 C9 103.2(4)
C15 C16 C17 118.7(4)
N2 C8 C7 109.6(4)
N2 C8 C9 103.5(4)
C7 C8 C9 111.2(4)
C3 C2 C1 117.1(5)

loop_
_geom_bond_atom_site_label_1
_geom_bond_atom_site_label_2
_geom_bond_distance
Br1 C1 1.908(6)
Br2 C15 1.895(5)
O2 C12 1.234(6)
C7 O1 1.219(6)
C7 N1 1.377(6)
C7 C8 1.532(7)
C13 C14 1.387(7)
C13 C18 1.395(7)
C13 C12 1.506(6)
C12 N2 1.330(7)
C15 C16 1.386(8)
C15 C14 1.386(7)
C9 C10 1.527(7)
C9 C8 1.534(7)
C6 C1 1.373(7)
C6 C5 1.403(7)
C18 C17 1.391(7)
C5 C4 1.383(7)
C5 N1 1.404(6)
C1 C2 1.379(8)
C4 C3 1.391(8)
C11 N2 1.484(6)
C11 C10 1.517(7)
N2 C8 1.463(5)
C17 C16 1.388(8)
C3 C2 1.377(9)
